data_7242495
loop_
_publ_author_name
'Li, Jie'
'Tan, Yi'
'Cao, Chen'
'Wang, Zhi-Kang'
'Niu, Zheng'
'Song, Ying-Lin'
'Lang, Jian-Ping'

_publ_section_title
;
 One-dimensional and two-dimensional coordination polymers from cluster
 modular construction
;
_journal_issue 17
_journal_name_full CrystEngComm
_journal_page_first 3160
_journal_page_last 3166
_journal_paper_doi 10.1039/D1CE00206F
_journal_volume 23
_journal_year 2021
_chemical_formula_moiety 'C86 H108 B6 Cu4 Fe2 N28 O12 S6 W2, 3(C4 H10 O), 2(B F4), 4(C2 H3 N)'
_chemical_formula_sum 'C106 H150 B8 Cu4 F8 Fe2 N32 O15 S6 W2'
_chemical_formula_weight 3276.97
_space_group_crystal_system monoclinic
_space_group_IT_number 14
_space_group_name_Hall '-P 2yn'
_space_group_name_H-M_alt 'P 1 21/n 1'
_atom_sites_solution_hydrogens geom
_audit_creation_date 2021-03-02
_audit_creation_method
;
Olex2 1.3
(compiled 2020.06.28 svn.raecde09e for OlexSys, GUI svn.r6132)
;
_audit_update_record
;
2021-03-04 deposited with the CCDC.	2021-03-22 downloaded from the CCDC.
;
_cell_angle_alpha 90
_cell_angle_beta 91.7990(10)
_cell_angle_gamma 90
_cell_formula_units_Z 2
_cell_length_a 12.6045(5)
_cell_length_b 27.3658(10)
_cell_length_c 20.1424(7)
_cell_measurement_reflns_used 9817
_cell_measurement_temperature 120(2)
_cell_measurement_theta_max 27.31
_cell_measurement_theta_min 2.20
_cell_volume 6944.3(4)
_computing_molecular_graphics 'Olex2 1.3 (Dolomanov et al., 2009)'
_computing_publication_material 'Olex2 1.3 (Dolomanov et al., 2009)'
_computing_structure_refinement 'SHELXL 2018/3 (Sheldrick, 2015)'
_computing_structure_solution 'SHELXT 2018/2 (Sheldrick, 2018)'
_diffrn_ambient_temperature 119.98
_diffrn_measured_fraction_theta_full 0.998
_diffrn_measured_fraction_theta_max 0.998
_diffrn_measurement_device_type 'Bruker APEX-II CCD'
_diffrn_radiation_type MoK\a
_diffrn_radiation_wavelength 0.71073
_diffrn_reflns_av_R_equivalents 0.0762
_diffrn_reflns_av_unetI/netI 0.0413
_diffrn_reflns_Laue_measured_fraction_full 0.998
_diffrn_reflns_Laue_measured_fraction_max 0.998
_diffrn_reflns_limit_h_max 16
_diffrn_reflns_limit_h_min -16
_diffrn_reflns_limit_k_max 35
_diffrn_reflns_limit_k_min -35
_diffrn_reflns_limit_l_max 26
_diffrn_reflns_limit_l_min -26
_diffrn_reflns_number 152383
_diffrn_reflns_point_group_measured_fraction_full 0.998
_diffrn_reflns_point_group_measured_fraction_max 0.998
_diffrn_reflns_theta_full 25.242
_diffrn_reflns_theta_max 27.504
_diffrn_reflns_theta_min 2.197
_exptl_absorpt_coefficient_mu 2.620
_exptl_absorpt_correction_T_max 0.7456
_exptl_absorpt_correction_T_min 0.5621
_exptl_absorpt_correction_type multi-scan
_exptl_absorpt_process_details
;
SADABS-2016/2 (Bruker,2016/2) was used for absorption correction.
;
_exptl_crystal_colour red
_exptl_crystal_density_diffrn 1.567
_exptl_crystal_description block
_exptl_crystal_F_000 3308
_exptl_crystal_size_max 0.2
_exptl_crystal_size_mid 0.17
_exptl_crystal_size_min 0.11
_refine_diff_density_max 2.708
_refine_diff_density_min -1.201
_refine_diff_density_rms 0.162
_refine_ls_extinction_method none
_refine_ls_goodness_of_fit_ref 1.117
_refine_ls_hydrogen_treatment mixed
_refine_ls_matrix_type full
_refine_ls_number_parameters 839
_refine_ls_number_reflns 15941
_refine_ls_number_restraints 25
_refine_ls_restrained_S_all 1.135
_refine_ls_R_factor_all 0.0761
_refine_ls_R_factor_gt 0.0547
_refine_ls_shift/su_max 0.005
_refine_ls_shift/su_mean 0.000
_refine_ls_structure_factor_coef Fsqd
_refine_ls_weighting_details 'w=1/[\s^2^(Fo^2^)+(0.0736P)^2^+34.2486P] where P=(Fo^2^+2Fc^2^)/3'
_refine_ls_weighting_scheme calc
_refine_ls_wR_factor_gt 0.1447
_refine_ls_wR_factor_ref 0.1599
_reflns_Friedel_coverage 0.000
_reflns_number_gt 12554
_reflns_number_total 15941
_reflns_threshold_expression 'I > 2\s(I)'
_cod_data_source_file d1ce00206f2.cif
_cod_data_source_block mo_b191127b_0ma_a
_cod_depositor_comments 'Adding full bibliography for 7242495--7242496.cif.'
_cod_database_code 7242495
_shelx_shelxl_version_number 2018/3
_shelx_space_group_comment
;
The symmetry employed for this shelxl refinement is uniquely defined
by the following loop, which should always be used as a source of
symmetry information in preference to the above space-group names.
They are only intended as comments.
;
_olex2_refinement_description
;
1. Fixed Uiso
 At 1.2 times of:
  All B(H) groups, All C(H) groups, All C(H,H) groups, All C(H,H,H,H) groups
 At 1.5 times of:
  All C(H,H,H) groups
2. Restrained distances
 C52-C51
 1.53 with sigma of 0.001
 C37-C38 = C37-C36A
 1.53 with sigma of 0.001
 N17-C52
 1.16 with sigma of 0.001
 O8-C55 = O8-C54
 1.44 with sigma of 0.005
 C53-C54
 1.52 with sigma of 0.005
 C4-C3
 1.53 with sigma of 0.005
 F2-B4 = F3B-B4 = F4-B4 = F1B-B4
 1.35 with sigma of 0.005
 C50-C49
 1.53 with sigma of 0.005
 N16-C49
 1.16 with sigma of 0.005
 N16-C50
 2.716 with sigma of 0.001
 N17-C51
 2.69 with sigma of 0.001
 C35A-C36A \\sim C35A-C34
 with sigma of 0.02
 C54-C53 \\sim C56-C55
 with sigma of 0.02
 C52-C51 \\sim C52-N17
 with sigma of 0.02
3. Uiso/Uaniso restraints and constraints
Uanis(N16) \\sim Ueq: with sigma of 0.005 and sigma for terminal atoms of 0.01
4. Others
 Sof(H37C)=Sof(H37D)=Sof(H28C)=Sof(H28D)=Sof(H34C)=Sof(H34D)=Sof(H31C)=
 Sof(H31D)=Sof(H25C)=Sof(H25D)=Sof(H22C)=Sof(H22D)=Sof(C35B)=Sof(H35A)=
 Sof(H35B)=Sof(C23B)=Sof(H23A)=Sof(H23B)=Sof(C30B)=Sof(H30A)=Sof(H30B)=
 Sof(C24B)=Sof(H24C)=Sof(H24D)=Sof(C29B)=Sof(H29C)=Sof(H29D)=Sof(C36B)=
 Sof(H36C)=Sof(H36D)=1-FVAR(1)
 Sof(H37A)=Sof(H37B)=Sof(H28A)=Sof(H28B)=Sof(H34A)=Sof(H34B)=Sof(H31A)=
 Sof(H31B)=Sof(H25A)=Sof(H25B)=Sof(H22A)=Sof(H22B)=Sof(C36A)=Sof(H36A)=
 Sof(H36B)=Sof(C29A)=Sof(H29A)=Sof(H29B)=Sof(C24A)=Sof(H24A)=Sof(H24B)=
 Sof(C23A)=Sof(H23C)=Sof(H23D)=Sof(C30A)=Sof(H30C)=Sof(H30D)=Sof(C35A)=
 Sof(H35C)=Sof(H35D)=FVAR(1)
 Fixed Sof: O8(0.5) C54(0.5) H54A(0.5) H54B(0.5) C53(0.5) H53A(0.5) H53B(0.5)
 H53C(0.5) C55(0.5) H55A(0.5) H55B(0.5) C56(0.5) H56A(0.5) H56B(0.5) H56C(0.5)
5.a Ternary CH refined with riding coordinates:
 B1(H1)
5.b Secondary CH2 refined with riding coordinates:
 C37(H37A,H37B), C37(H37C,H37D), C28(H28A,H28B), C28(H28C,H28D), C34(H34C,
 H34D), C34(H34A,H34B), C31(H31C,H31D), C31(H31A,H31B), C25(H25A,H25B),
 C25(H25C,H25D), C22(H22C,H22D), C22(H22A,H22B), C45(H45A,H45B), C44(H44A,H44B),
  C36A(H36A,H36B), C29A(H29A,H29B), C35B(H35A,H35B), C23B(H23A,H23B), C30B(H30A,
 H30B), C24A(H24A,H24B), C54(H54A,H54B), C23A(H23C,H23D), C24B(H24C,H24D),
 C29B(H29C,H29D), C30A(H30C,H30D), C35A(H35C,H35D), C36B(H36C,H36D), C55(H55A,
 H55B)
5.c Aromatic/amide H refined with riding coordinates:
 C40(H40), C41(H41), C8(H8), C13(H13), C23(H23), C3(H3), C17(H17), C16(H16),
 C42(H42), C20(H20), C19(H19)
5.d Idealised Me refined as rotating group:
 C10(H10A,H10B,H10C), C1(H1A,H1B,H1C), C11(H11A,H11B,H11C), C15(H15A,H15B,
 H15C), C5(H5A,H5B,H5C), C6(H6A,H6B,H6C), C43(H43A,H43B,H43C), C46(H46A,H46B,
 H46C), C53(H53A,H53B,H53C), C51(H51A,H51B,H51C), C50(H50A,H50B,H50C), C56(H56A,
 H56B,H56C)
;
_olex2_submission_special_instructions 'No special instructions were received'

loop_
_space_group_symop_operation_xyz
'x, y, z'
'-x+1/2, y+1/2, -z+1/2'
'-x, -y, -z'
'x-1/2, -y-1/2, z-1/2'

loop_
_atom_site_label
_atom_site_type_symbol
_atom_site_fract_x
_atom_site_fract_y
_atom_site_fract_z
_atom_site_U_iso_or_equiv
_atom_site_adp_type
_atom_site_occupancy
_atom_site_site_symmetry_order
_atom_site_calc_flag
_atom_site_refinement_flags_posn
_atom_site_refinement_flags_adp
_atom_site_refinement_flags_occupancy
_atom_site_disorder_assembly
_atom_site_disorder_group
W1 W 0.08241(2) 0.38497(2) 0.68703(2) 0.02499(2) Uani 1 1 d . . . . .
Cu2 Cu 0.55851(3) 1.03356(2) 0.25131(2) 0.03502(8) Uani 1 1 d . . . . .
Cu1 Cu 0.22719(3) 0.45014(2) 0.66074(2) 0.03639(8) Uani 1 1 d . . . . .
Fe1 Fe 0.44620(3) 0.73774(2) 0.46806(2) 0.02601(8) Uani 1 1 d . . . . .
S3 S 0.43293(5) 1.07104(2) 0.19439(3) 0.03195(16) Uani 1 1 d . . . . .
S1 S 0.20394(5) 0.42257(2) 0.76170(3) 0.03228(16) Uani 1 1 d . . . . .
S2 S 0.13706(5) 0.40731(2) 0.58707(3) 0.03217(16) Uani 1 1 d . . . . .
O4 O 0.45737(14) 0.80011(6) 0.35180(8) 0.0323(5) Uani 1 1 d . . . . .
O5 O 0.57878(14) 0.82242(6) 0.44484(9) 0.0334(5) Uani 1 1 d . . . . .
O2 O 0.36912(15) 0.67784(7) 0.57524(8) 0.0372(5) Uani 1 1 d . . . . .
O6 O 0.38788(15) 0.84023(6) 0.44886(9) 0.0360(5) Uani 1 1 d . . . . .
O3 O 0.52748(15) 0.64503(6) 0.52189(9) 0.0363(5) Uani 1 1 d . . . . .
O1 O 0.35492(16) 0.63983(7) 0.46531(9) 0.0382(5) Uani 1 1 d . . . . .
N11 N 0.57327(16) 0.77555(7) 0.46897(9) 0.0283(5) Uani 1 1 d . . . . .
N9 N 0.43102(15) 0.75488(7) 0.37653(10) 0.0268(5) Uani 1 1 d . . . . .
N12 N 0.37399(17) 0.72349(8) 0.54787(10) 0.0306(5) Uani 1 1 d . . . . .
N13 N 0.37291(16) 0.79775(8) 0.48420(10) 0.0313(5) Uani 1 1 d . . . . .
N5 N 0.15859(16) 0.27303(7) 0.69658(10) 0.0269(5) Uani 1 1 d . . . . .
N10 N 0.55095(17) 0.69100(8) 0.49806(10) 0.0307(5) Uani 1 1 d . . . . .
N14 N 0.53542(19) 0.97408(8) 0.29936(11) 0.0356(6) Uani 1 1 d . . . . .
N2 N -0.01853(15) 0.33014(7) 0.62982(9) 0.0262(5) Uani 1 1 d . . . . .
N8 N 0.37363(16) 0.68219(8) 0.43062(10) 0.0305(5) Uani 1 1 d . . . . .
N6 N 0.19399(16) 0.31967(7) 0.68614(10) 0.0285(5) Uani 1 1 d . . . . .
O7 O -0.0101(2) 0.59578(10) 0.62942(12) 0.0698(8) Uani 1 1 d . . . . .
N1 N -0.02474(16) 0.28161(7) 0.64809(10) 0.0295(5) Uani 1 1 d . . . . .
N4 N 0.02400(16) 0.34027(7) 0.77554(9) 0.0272(5) Uani 1 1 d . . . . .
N3 N 0.00770(16) 0.29053(7) 0.76983(10) 0.0287(5) Uani 1 1 d . . . . .
N7 N 0.3133(2) 0.50193(8) 0.62596(11) 0.0409(6) Uani 1 1 d . . . . .
C38 C 0.38123(13) 0.72575(6) 0.33616(2) 0.0286(6) Uani 1 1 d D . . . .
C37 C 0.35555(5) 0.73562(2) 0.26265(2) 0.0361(7) Uani 1 1 d D . . . .
H37A H 0.421300 0.734816 0.237050 0.043 Uiso 0.443(2) 1 calc R U P A 1
H37B H 0.322477 0.768233 0.257048 0.043 Uiso 0.443(2) 1 calc R U P A 1
H37C H 0.291812 0.756661 0.258360 0.043 Uiso 0.557(2) 1 calc R U P A 2
H37D H 0.415528 0.753196 0.242899 0.043 Uiso 0.557(2) 1 calc R U P A 2
C32 C 0.6634(2) 0.75464(9) 0.48462(11) 0.0285(6) Uani 1 1 d . . . . .
C33 C 0.35300(19) 0.68037(10) 0.36718(12) 0.0310(6) Uani 1 1 d . . . . .
C27 C 0.64918(19) 0.70515(10) 0.50541(11) 0.0305(6) Uani 1 1 d . . . . .
C28 C 0.7383(2) 0.67435(10) 0.53212(13) 0.0382(7) Uani 1 1 d . . . . .
H28A H 0.732629 0.641054 0.513116 0.046 Uiso 0.443(2) 1 calc R U P A 1
H28B H 0.734043 0.671703 0.580984 0.046 Uiso 0.443(2) 1 calc R U P A 1
H28C H 0.756007 0.649067 0.499102 0.046 Uiso 0.557(2) 1 calc R U P A 2
H28D H 0.716457 0.657629 0.573080 0.046 Uiso 0.557(2) 1 calc R U P A 2
C40 C 0.5989(2) 0.91093(9) 0.37210(13) 0.0359(7) Uani 1 1 d . . . . .
H40 H 0.656375 0.897664 0.397910 0.043 Uiso 1 1 calc R U . . .
C41 C 0.6131(2) 0.95359(10) 0.33643(14) 0.0386(7) Uani 1 1 d . . . . .
H41 H 0.680763 0.968889 0.338416 0.046 Uiso 1 1 calc R U . . .
C26 C 0.3143(2) 0.80139(10) 0.53620(12) 0.0339(7) Uani 1 1 d . . . . .
C9 C -0.0807(2) 0.33486(10) 0.57430(12) 0.0307(6) Uani 1 1 d . . . . .
C10 C -0.0969(2) 0.38085(10) 0.53523(13) 0.0351(7) Uani 1 1 d . . . . .
H10A H -0.094470 0.408954 0.565401 0.053 Uiso 1 1 calc R U . . .
H10B H -0.166058 0.379757 0.511707 0.053 Uiso 1 1 calc R U . . .
H10C H -0.040633 0.383995 0.502987 0.053 Uiso 1 1 calc R U . . .
C34 C 0.3096(2) 0.63779(10) 0.32904(12) 0.0373(7) Uani 1 1 d D . . . .
H34C H 0.253273 0.621827 0.354502 0.045 Uiso 0.557(2) 1 calc R U P A 2
H34D H 0.366659 0.613616 0.322352 0.045 Uiso 0.557(2) 1 calc R U P A 2
H34A H 0.234201 0.632950 0.339847 0.045 Uiso 0.443(2) 1 calc R U P A 1
H34B H 0.349139 0.607949 0.342412 0.045 Uiso 0.443(2) 1 calc R U P A 1
C39 C 0.5012(2) 0.88747(9) 0.37031(13) 0.0340(7) Uani 1 1 d . . . . .
C8 C -0.1254(2) 0.28969(10) 0.55812(12) 0.0332(7) Uani 1 1 d . . . . .
H8 H -0.171882 0.282782 0.521297 0.040 Uiso 1 1 calc R U . . .
C2 C 0.2388(2) 0.24114(9) 0.69329(12) 0.0314(6) Uani 1 1 d . . . . .
C13 C -0.0540(2) 0.31143(11) 0.86576(12) 0.0384(7) Uani 1 1 d . . . . .
H13 H -0.085440 0.310022 0.907976 0.046 Uiso 1 1 calc R U . . .
C7 C -0.0892(2) 0.25684(10) 0.60573(12) 0.0334(7) Uani 1 1 d . . . . .
C14 C -0.0141(2) 0.35276(10) 0.83543(11) 0.0315(6) Uani 1 1 d . . . . .
C31 C 0.7699(2) 0.77866(11) 0.48417(13) 0.0366(7) Uani 1 1 d . . . . .
H31C H 0.777957 0.801427 0.522197 0.044 Uiso 0.557(2) 1 calc R U P A 2
H31D H 0.777223 0.797560 0.442649 0.044 Uiso 0.557(2) 1 calc R U P A 2
H31A H 0.764625 0.811736 0.503711 0.044 Uiso 0.443(2) 1 calc R U P A 1
H31B H 0.791787 0.782382 0.437659 0.044 Uiso 0.443(2) 1 calc R U P A 1
C12 C -0.0396(2) 0.27314(10) 0.82347(13) 0.0353(7) Uani 1 1 d . . . . .
C21 C 0.3103(2) 0.75571(10) 0.57152(11) 0.0313(6) Uani 1 1 d . . . . .
C1 C 0.2245(2) 0.18713(10) 0.70226(14) 0.0416(8) Uani 1 1 d . . . . .
H1A H 0.201400 0.180543 0.747402 0.062 Uiso 1 1 calc R U . . .
H1B H 0.291937 0.170424 0.695173 0.062 Uiso 1 1 calc R U . . .
H1C H 0.170654 0.175156 0.670058 0.062 Uiso 1 1 calc R U . . .
C23 C 0.4199(3) 0.90964(11) 0.33224(16) 0.0469(8) Uani 1 1 d . . . . .
H23 H 0.351025 0.895514 0.330177 0.056 Uiso 1 1 calc R U . . .
C3 C 0.3295(2) 0.26512(6) 0.68070(12) 0.0355(7) Uani 1 1 d D . . . .
H3 H 0.398031 0.251366 0.676018 0.043 Uiso 1 1 calc R U . . .
C25 C 0.2560(2) 0.84599(11) 0.55751(13) 0.0402(7) Uani 1 1 d . . . . .
H25A H 0.304956 0.866176 0.585428 0.048 Uiso 0.443(2) 1 calc R U P A 1
H25B H 0.236350 0.865345 0.517460 0.048 Uiso 0.443(2) 1 calc R U P A 1
H25C H 0.200211 0.854686 0.523887 0.048 Uiso 0.557(2) 1 calc R U P A 2
H25D H 0.305593 0.873902 0.562517 0.048 Uiso 0.557(2) 1 calc R U P A 2
C11 C -0.0713(2) 0.22087(11) 0.82943(14) 0.0457(8) Uani 1 1 d . . . . .
H11A H -0.007697 0.200291 0.831510 0.069 Uiso 1 1 calc R U . . .
H11B H -0.115936 0.211578 0.790731 0.069 Uiso 1 1 calc R U . . .
H11C H -0.111270 0.216376 0.869951 0.069 Uiso 1 1 calc R U . . .
C15 C -0.0164(3) 0.40303(11) 0.86409(13) 0.0413(8) Uani 1 1 d . . . . .
H15A H -0.069800 0.422656 0.839754 0.062 Uiso 1 1 calc R U . . .
H15B H 0.053498 0.418265 0.860334 0.062 Uiso 1 1 calc R U . . .
H15C H -0.034524 0.401191 0.910982 0.062 Uiso 1 1 calc R U . . .
C17 C 0.3747(3) 0.58443(10) 0.63421(14) 0.0453(8) Uani 1 1 d . . . . .
H17 H 0.392552 0.611428 0.662032 0.054 Uiso 1 1 calc R U . . .
C18 C 0.3856(2) 0.58794(10) 0.56592(14) 0.0406(8) Uani 1 1 d . . . . .
C4 C 0.29940(19) 0.31803(6) 0.67562(12) 0.0331(7) Uani 1 1 d D . . . .
C16 C 0.3376(3) 0.54117(10) 0.66177(14) 0.0425(8) Uani 1 1 d . . . . .
H16 H 0.329276 0.539789 0.708452 0.051 Uiso 1 1 calc R U . . .
C22 C 0.2353(2) 0.74742(12) 0.62671(13) 0.0427(8) Uani 1 1 d . . . . .
H22C H 0.201741 0.714937 0.620870 0.051 Uiso 0.557(2) 1 calc R U P A 2
H22D H 0.276098 0.747152 0.669530 0.051 Uiso 0.557(2) 1 calc R U P A 2
H22A H 0.271650 0.729976 0.664009 0.051 Uiso 0.443(2) 1 calc R U P A 1
H22B H 0.173910 0.727606 0.610843 0.051 Uiso 0.443(2) 1 calc R U P A 1
C42 C 0.4399(3) 0.95243(11) 0.29735(16) 0.0480(9) Uani 1 1 d . . . . .
H42 H 0.384026 0.966756 0.271268 0.058 Uiso 1 1 calc R U . . .
C20 C 0.3280(3) 0.50463(11) 0.55958(15) 0.0519(9) Uani 1 1 d . . . . .
H20 H 0.313426 0.476488 0.533224 0.062 Uiso 1 1 calc R U . . .
C5 C 0.3720(2) 0.35723(11) 0.66117(15) 0.0405(8) Uani 1 1 d . . . . .
H5A H 0.342947 0.376699 0.624025 0.061 Uiso 1 1 calc R U . . .
H5B H 0.440618 0.343474 0.649242 0.061 Uiso 1 1 calc R U . . .
H5C H 0.381671 0.378099 0.700431 0.061 Uiso 1 1 calc R U . . .
B3 B 0.4813(2) 0.83636(11) 0.40593(14) 0.0327(7) Uani 1 1 d . . . . .
C19 C 0.3630(3) 0.54605(11) 0.52877(14) 0.0509(9) Uani 1 1 d . . . . .
H19 H 0.371747 0.546181 0.482102 0.061 Uiso 1 1 calc R U . . .
C6 C -0.1140(3) 0.20384(11) 0.61188(17) 0.0491(9) Uani 1 1 d . . . . .
H6A H -0.049570 0.184655 0.605292 0.074 Uiso 1 1 calc R U . . .
H6B H -0.168260 0.194743 0.578189 0.074 Uiso 1 1 calc R U . . .
H6C H -0.140606 0.197258 0.656203 0.074 Uiso 1 1 calc R U . . .
C45 C 0.0704(3) 0.62311(14) 0.66500(19) 0.0645(12) Uani 1 1 d . . . . .
H45A H 0.131014 0.629547 0.636173 0.077 Uiso 1 1 calc R U . . .
H45B H 0.096531 0.604594 0.704438 0.077 Uiso 1 1 calc R U . . .
C44 C 0.0292(5) 0.54985(14) 0.6099(2) 0.0859(16) Uani 1 1 d . . . . .
H44A H 0.054932 0.530773 0.648961 0.103 Uiso 1 1 calc R U . . .
H44B H 0.088013 0.553686 0.578876 0.103 Uiso 1 1 calc R U . . .
B2 B 0.4119(3) 0.63944(11) 0.53043(14) 0.0352(8) Uani 1 1 d . . . . .
C43 C -0.0692(5) 0.52424(15) 0.5747(2) 0.108(2) Uani 1 1 d . . . . .
H43A H -0.088395 0.541756 0.533586 0.163 Uiso 1 1 calc R U . . .
H43B H -0.129341 0.524680 0.604324 0.163 Uiso 1 1 calc R U . . .
H43C H -0.051084 0.490346 0.564140 0.163 Uiso 1 1 calc R U . . .
C46 C 0.0215(4) 0.66976(16) 0.6856(2) 0.0795(14) Uani 1 1 d . . . . .
H46A H 0.006746 0.690122 0.646390 0.119 Uiso 1 1 calc R U . . .
H46B H 0.070311 0.687031 0.716299 0.119 Uiso 1 1 calc R U . . .
H46C H -0.045023 0.662952 0.707834 0.119 Uiso 1 1 calc R U . . .
C36A C 0.27882(6) 0.69581(2) 0.23786(7) 0.0478(19) Uani 0.443(2) 1 d D . P A 1
H36A H 0.208640 0.701185 0.257353 0.057 Uiso 0.443(2) 1 calc R U P A 1
H36B H 0.269707 0.698285 0.188980 0.057 Uiso 0.443(2) 1 calc R U P A 1
B1 B 0.0405(2) 0.26290(10) 0.70775(13) 0.0280(7) Uani 1 1 d . . . . .
H1 H 0.028626 0.227050 0.713594 0.034 Uiso 1 1 calc R U . . .
F1B F 0.3967(3) 0.61303(10) 0.90000(13) 0.1503(15) Uiso 1 1 d D . . . .
F4 F 0.52615(18) 0.56044(12) 0.88101(18) 0.1589(15) Uiso 1 1 d D . . . .
C29A C 0.8498(5) 0.6981(3) 0.5136(4) 0.054(2) Uani 0.443(2) 1 d . . P A 1
H29A H 0.906763 0.682156 0.540791 0.065 Uiso 0.443(2) 1 calc R U P A 1
H29B H 0.863072 0.690955 0.466427 0.065 Uiso 0.443(2) 1 calc R U P A 1
C35B C 0.2630(4) 0.65485(19) 0.2605(2) 0.0358(12) Uani 0.557(2) 1 d . . P A 2
H35A H 0.248464 0.625838 0.232322 0.043 Uiso 0.557(2) 1 calc R U P A 2
H35B H 0.194709 0.671765 0.267137 0.043 Uiso 0.557(2) 1 calc R U P A 2
C23B C 0.1535(4) 0.78406(19) 0.6294(2) 0.0377(13) Uani 0.557(2) 1 d . . P A 2
H23A H 0.115021 0.780882 0.671222 0.045 Uiso 0.557(2) 1 calc R U P A 2
H23B H 0.102009 0.779711 0.591704 0.045 Uiso 0.557(2) 1 calc R U P A 2
C30B C 0.8539(4) 0.73963(19) 0.4890(2) 0.0352(12) Uani 0.557(2) 1 d . . P A 2
H30A H 0.924576 0.755051 0.495105 0.042 Uiso 0.557(2) 1 calc R U P A 2
H30B H 0.853493 0.720582 0.447228 0.042 Uiso 0.557(2) 1 calc R U P A 2
F2 F 0.4572(4) 0.60066(16) 0.79422(11) 0.218(2) Uiso 1 1 d D . . . .
C24A C 0.1607(6) 0.8370(3) 0.5942(3) 0.0463(19) Uani 0.443(2) 1 d . . P A 1
H24A H 0.104725 0.822132 0.565217 0.056 Uiso 0.443(2) 1 calc R U P A 1
H24B H 0.133235 0.867830 0.612899 0.056 Uiso 0.443(2) 1 calc R U P A 1
B4 B 0.43858(15) 0.58265(7) 0.85509(9) 0.226(6) Uiso 1 1 d D . . . .
O8 O 1.08779(13) 0.49221(19) 1.0114(3) 0.140(3) Uiso 0.5 1 d D . P B -1
C54 C 0.98069(13) 0.49334(15) 0.9846(2) 0.074(2) Uiso 0.5 1 d D . P B -1
H54A H 0.959401 0.458647 0.988288 0.089 Uiso 0.5 1 calc R U P B -1
H54B H 0.992151 0.498337 0.936682 0.089 Uiso 0.5 1 calc R U P B -1
C53 C 0.87565(19) 0.51958(16) 0.9936(6) 0.220(9) Uiso 0.5 1 d D . P B -1
H53A H 0.852994 0.515141 1.039285 0.331 Uiso 0.5 1 calc R U P B -1
H53B H 0.821790 0.505988 0.962666 0.331 Uiso 0.5 1 calc R U P B -1
H53C H 0.884533 0.554508 0.984563 0.331 Uiso 0.5 1 calc R U P B -1
C51 C 0.68934(6) 0.58070(2) 0.69900(4) 0.123(2) Uiso 1 1 d D . . . .
H51A H 0.744815 0.590824 0.668878 0.185 Uiso 1 1 calc R U . . .
H51B H 0.720713 0.575441 0.743560 0.185 Uiso 1 1 calc R U . . .
H51C H 0.635064 0.606266 0.700783 0.185 Uiso 1 1 calc R U . . .
N17 N 0.59473(5) 0.49983(2) 0.64976(4) 0.151(2) Uiso 1 1 d D . . . .
C52 C 0.63848(6) 0.53317(2) 0.67366(4) 0.324(8) Uiso 1 1 d D . . . .
C23A C 0.1961(5) 0.8013(2) 0.6506(3) 0.0417(17) Uani 0.443(2) 1 d . . P A 1
H23C H 0.136089 0.796848 0.680540 0.050 Uiso 0.443(2) 1 calc R U P A 1
H23D H 0.254828 0.816671 0.676836 0.050 Uiso 0.443(2) 1 calc R U P A 1
C24B C 0.2048(4) 0.83422(18) 0.6257(2) 0.0396(13) Uani 0.557(2) 1 d . . P A 2
H24C H 0.260377 0.836713 0.661363 0.047 Uiso 0.557(2) 1 calc R U P A 2
H24D H 0.150349 0.859293 0.634425 0.047 Uiso 0.557(2) 1 calc R U P A 2
C29B C 0.8341(4) 0.7054(2) 0.5473(2) 0.0398(13) Uani 0.557(2) 1 d . . P A 2
H29C H 0.896942 0.684280 0.555416 0.048 Uiso 0.557(2) 1 calc R U P A 2
H29D H 0.822848 0.724860 0.587895 0.048 Uiso 0.557(2) 1 calc R U P A 2
C30A C 0.8559(5) 0.7491(3) 0.5236(4) 0.049(2) Uani 0.443(2) 1 d . . P A 1
H30C H 0.926805 0.760587 0.510563 0.058 Uiso 0.443(2) 1 calc R U P A 1
H30D H 0.849297 0.756039 0.571548 0.058 Uiso 0.443(2) 1 calc R U P A 1
C35A C 0.3177(5) 0.64521(19) 0.2559(2) 0.0445(18) Uani 0.443(2) 1 d D . P A 1
H35C H 0.274227 0.620459 0.231634 0.053 Uiso 0.443(2) 1 calc R U P A 1
H35D H 0.392356 0.641347 0.242970 0.053 Uiso 0.443(2) 1 calc R U P A 1
C36B C 0.3357(4) 0.68831(19) 0.2255(2) 0.0370(13) Uani 0.557(2) 1 d . . P A 2
H36C H 0.304727 0.695795 0.180899 0.044 Uiso 0.557(2) 1 calc R U P A 2
H36D H 0.404330 0.671533 0.219482 0.044 Uiso 0.557(2) 1 calc R U P A 2
F3B F 0.3729(3) 0.54697(10) 0.8334(3) 0.277(3) Uiso 1 1 d D . . . .
C55 C 1.19506(18) 0.4742(2) 1.0106(4) 0.144(5) Uiso 0.5 1 d D . P B -1
H55A H 1.191200 0.439060 1.022069 0.172 Uiso 0.5 1 calc R U P B -1
H55B H 1.233604 0.490312 1.048139 0.172 Uiso 0.5 1 calc R U P B -1
N16 N 0.30191(4) 0.51453(5) 0.20463(13) 0.1220(15) Uani 1 1 d D U . . .
C50 C 0.50411(4) 0.54563(5) 0.22820(13) 0.0937(15) Uiso 1 1 d D . . . .
H50A H 0.552504 0.525822 0.202195 0.141 Uiso 1 1 calc R U . . .
H50B H 0.526323 0.544352 0.275237 0.141 Uiso 1 1 calc R U . . .
H50C H 0.505839 0.579558 0.212702 0.141 Uiso 1 1 calc R U . . .
C49 C 0.38981(13) 0.52534(17) 0.2195(4) 0.355(9) Uiso 1 1 d D . . . .
C56 C 1.2684(10) 0.4776(12) 0.9508(5) 0.372(19) Uiso 0.5 1 d D . P B -1
H56A H 1.330500 0.456662 0.958694 0.558 Uiso 0.5 1 calc R U P B -1
H56B H 1.291529 0.511553 0.945406 0.558 Uiso 0.5 1 calc R U P B -1
H56C H 1.229605 0.466920 0.910496 0.558 Uiso 0.5 1 calc R U P B -1

loop_
_atom_site_aniso_label
_atom_site_aniso_U_11
_atom_site_aniso_U_22
_atom_site_aniso_U_33
_atom_site_aniso_U_23
_atom_site_aniso_U_13
_atom_site_aniso_U_12
W1 0.03204(4) 0.02513(4) 0.01797(4) 0.00195(3) 0.00338(3) -0.00066(4)
Cu2 0.04962(17) 0.02746(14) 0.02811(14) 0.00344(12) 0.00318(13) 0.00070(14)
Cu1 0.04568(17) 0.03227(15) 0.03150(15) 0.00545(13) 0.00567(13) -0.00604(14)
Fe1 0.02797(15) 0.02996(16) 0.02035(14) 0.00275(13) 0.00462(12) -0.00173(14)
S3 0.0369(3) 0.0325(3) 0.0266(3) 0.0004(2) 0.0019(2) -0.0047(3)
S1 0.0391(3) 0.0328(3) 0.0249(3) -0.0012(2) 0.0011(2) -0.0053(3)
S2 0.0398(3) 0.0346(3) 0.0225(3) 0.0052(2) 0.0064(2) -0.0016(3)
O4 0.0409(9) 0.0306(8) 0.0254(8) 0.0064(7) 0.0012(7) -0.0019(8)
O5 0.0375(9) 0.0320(8) 0.0307(8) 0.0058(7) -0.0002(7) -0.0087(7)
O2 0.0524(10) 0.0344(9) 0.0254(8) 0.0050(7) 0.0093(8) -0.0085(8)
O6 0.0442(10) 0.0302(8) 0.0337(9) 0.0052(7) 0.0045(8) 0.0037(8)
O3 0.0461(10) 0.0293(8) 0.0339(9) 0.0090(7) 0.0062(8) 0.0010(8)
O1 0.0509(10) 0.0325(9) 0.0315(9) 0.0051(7) 0.0058(8) -0.0125(8)
N11 0.0349(10) 0.0311(10) 0.0190(8) 0.0037(8) 0.0044(8) -0.0033(9)
N9 0.0270(9) 0.0291(9) 0.0244(9) 0.0016(8) 0.0046(8) -0.0025(8)
N12 0.0356(10) 0.0349(10) 0.0214(9) 0.0032(8) 0.0033(8) -0.0071(9)
N13 0.0318(10) 0.0345(10) 0.0279(10) 0.0002(9) 0.0048(8) 0.0012(9)
N5 0.0325(10) 0.0259(9) 0.0225(9) 0.0015(8) 0.0009(8) 0.0000(8)
N10 0.0387(11) 0.0295(10) 0.0243(9) 0.0052(8) 0.0046(8) 0.0015(9)
N14 0.0512(12) 0.0253(9) 0.0305(10) 0.0015(8) 0.0032(10) 0.0004(10)
N2 0.0273(9) 0.0321(10) 0.0191(8) -0.0017(8) 0.0018(7) -0.0048(8)
N8 0.0335(10) 0.0306(10) 0.0276(9) 0.0027(8) 0.0051(8) -0.0058(9)
N6 0.0336(10) 0.0274(9) 0.0246(9) 0.0027(8) -0.0006(8) 0.0006(8)
O7 0.0946(18) 0.0645(14) 0.0506(13) 0.0031(12) 0.0055(13) 0.0115(14)
N1 0.0314(10) 0.0293(9) 0.0279(9) 0.0004(8) 0.0036(8) -0.0029(8)
N4 0.0325(9) 0.0332(10) 0.0163(8) 0.0044(8) 0.0061(7) 0.0001(8)
N3 0.0317(10) 0.0303(10) 0.0243(9) 0.0055(8) 0.0053(8) -0.0012(8)
N7 0.0535(13) 0.0359(11) 0.0337(11) 0.0084(9) 0.0103(10) -0.0098(10)
C38 0.0272(11) 0.0340(12) 0.0246(11) 0.0019(10) 0.0026(9) 0.0026(10)
C37 0.0358(13) 0.0489(14) 0.0232(11) 0.0029(11) -0.0039(10) 0.0006(12)
C32 0.0341(12) 0.0354(12) 0.0162(9) -0.0025(9) 0.0030(9) 0.0004(10)
C33 0.0262(11) 0.0376(12) 0.0292(11) -0.0041(10) 0.0028(9) -0.0003(10)
C27 0.0311(11) 0.0416(13) 0.0190(10) -0.0009(10) 0.0041(9) 0.0018(11)
C28 0.0430(13) 0.0456(14) 0.0263(11) -0.0002(11) 0.0042(10) 0.0131(12)
C40 0.0441(14) 0.0291(12) 0.0342(12) 0.0051(10) -0.0029(11) 0.0003(11)
C41 0.0440(14) 0.0326(12) 0.0391(13) 0.0025(11) 0.0017(12) -0.0020(12)
C26 0.0332(12) 0.0421(13) 0.0264(11) -0.0056(10) 0.0005(10) -0.0022(11)
C9 0.0302(11) 0.0385(12) 0.0233(11) -0.0044(10) -0.0002(9) 0.0044(10)
C10 0.0385(13) 0.0410(13) 0.0255(11) 0.0049(10) -0.0019(10) 0.0013(11)
C34 0.0385(13) 0.0432(14) 0.0307(12) -0.0029(11) 0.0057(11) -0.0079(12)
C39 0.0448(14) 0.0290(11) 0.0282(11) 0.0015(10) 0.0032(11) 0.0024(11)
C8 0.0337(12) 0.0430(13) 0.0227(11) -0.0060(10) -0.0021(10) 0.0000(11)
C2 0.0380(12) 0.0344(12) 0.0220(10) 0.0029(9) 0.0043(9) 0.0103(10)
C13 0.0424(13) 0.0528(15) 0.0208(11) 0.0071(11) 0.0116(10) 0.0045(12)
C7 0.0358(12) 0.0368(12) 0.0276(11) -0.0063(10) 0.0018(10) -0.0006(11)
C14 0.0352(12) 0.0408(13) 0.0186(10) 0.0032(10) 0.0055(9) 0.0041(11)
C31 0.0373(13) 0.0455(14) 0.0270(11) -0.0030(11) 0.0039(10) -0.0070(12)
C12 0.0330(12) 0.0444(14) 0.0287(11) 0.0113(11) 0.0050(10) -0.0006(11)
C21 0.0327(12) 0.0424(13) 0.0188(10) -0.0053(10) 0.0027(9) -0.0053(11)
C1 0.0557(16) 0.0329(12) 0.0369(13) 0.0018(11) 0.0091(12) 0.0140(12)
C23 0.0479(16) 0.0395(14) 0.0528(16) 0.0134(13) -0.0062(14) -0.0029(13)
C3 0.0342(12) 0.0469(14) 0.0255(11) 0.0037(11) 0.0034(10) 0.0137(11)
C25 0.0430(14) 0.0458(14) 0.0318(12) -0.0103(11) 0.0042(11) 0.0032(12)
C11 0.0559(16) 0.0444(14) 0.0369(13) 0.0171(12) 0.0036(13) -0.0105(13)
C15 0.0599(16) 0.0438(14) 0.0208(11) -0.0020(11) 0.0092(11) 0.0070(13)
C17 0.0698(18) 0.0332(13) 0.0329(13) 0.0000(11) 0.0035(13) -0.0131(13)
C18 0.0488(15) 0.0372(13) 0.0363(13) 0.0044(11) 0.0068(12) -0.0049(12)
C4 0.0278(11) 0.0471(14) 0.0245(11) 0.0006(10) 0.0033(9) 0.0063(11)
C16 0.0618(17) 0.0330(13) 0.0328(13) 0.0052(11) 0.0029(13) -0.0101(13)
C22 0.0435(14) 0.0623(17) 0.0228(11) -0.0066(12) 0.0087(10) -0.0108(13)
C42 0.0476(16) 0.0425(15) 0.0532(17) 0.0109(13) -0.0077(14) 0.0016(13)
C20 0.087(2) 0.0353(14) 0.0345(14) -0.0027(12) 0.0130(14) -0.0149(15)
C5 0.0252(11) 0.0542(16) 0.0423(14) 0.0035(13) 0.0040(11) -0.0068(12)
B3 0.0369(14) 0.0355(14) 0.0256(12) 0.0033(11) -0.0003(11) 0.0020(12)
C19 0.078(2) 0.0459(15) 0.0302(13) 0.0039(12) 0.0168(13) -0.0139(15)
C6 0.0524(16) 0.0384(14) 0.0556(17) -0.0024(14) -0.0121(14) -0.0078(13)
C45 0.081(2) 0.067(2) 0.0453(17) 0.0006(17) 0.0070(17) -0.0031(19)
C44 0.162(4) 0.0488(19) 0.0471(19) 0.0123(16) 0.007(2) 0.006(3)
B2 0.0473(16) 0.0326(14) 0.0259(13) 0.0034(11) 0.0028(12) -0.0077(13)
C43 0.226(6) 0.052(2) 0.047(2) 0.0159(17) -0.008(3) -0.020(3)
C46 0.104(3) 0.084(3) 0.051(2) -0.001(2) 0.009(2) -0.015(3)
C36A 0.027(3) 0.069(4) 0.048(3) -0.021(3) -0.001(3) 0.001(3)
B1 0.0319(13) 0.0302(12) 0.0220(11) 0.0053(10) 0.0011(10) -0.0041(11)
C29A 0.027(3) 0.071(5) 0.064(4) -0.017(4) -0.005(3) 0.004(3)
C35B 0.033(2) 0.051(3) 0.023(2) 0.0014(19) 0.0005(17) -0.011(2)
C23B 0.028(2) 0.055(3) 0.031(2) -0.004(2) 0.0115(17) -0.006(2)
C30B 0.028(2) 0.057(3) 0.0203(19) -0.0075(19) 0.0029(16) -0.004(2)
C24A 0.053(4) 0.052(4) 0.034(3) -0.011(3) 0.003(3) 0.007(3)
C23A 0.051(3) 0.043(3) 0.032(3) -0.003(3) 0.014(3) 0.002(3)
C24B 0.040(2) 0.043(2) 0.037(2) -0.0187(19) 0.0083(19) 0.001(2)
C29B 0.032(2) 0.066(3) 0.022(2) -0.006(2) 0.0023(17) 0.019(2)
C30A 0.032(3) 0.067(4) 0.046(4) -0.001(3) -0.007(3) -0.008(3)
C35A 0.040(3) 0.054(4) 0.040(3) -0.015(3) 0.009(3) -0.011(3)
C36B 0.046(2) 0.054(3) 0.0112(17) -0.0029(18) -0.0009(17) -0.008(2)
N16 0.0709(19) 0.094(2) 0.204(3) -0.046(2) 0.055(2) -0.0180(19)

loop_
_atom_type_symbol
_atom_type_description
_atom_type_scat_dispersion_real
_atom_type_scat_dispersion_imag
_atom_type_scat_source
C C 0.0033 0.0016 'International Tables Vol C Tables 4.2.6.8 and 6.1.1.4'
H H 0.0000 0.0000 'International Tables Vol C Tables 4.2.6.8 and 6.1.1.4'
B B 0.0013 0.0007 'International Tables Vol C Tables 4.2.6.8 and 6.1.1.4'
Cu Cu 0.3201 1.2651 'International Tables Vol C Tables 4.2.6.8 and 6.1.1.4'
F F 0.0171 0.0103 'International Tables Vol C Tables 4.2.6.8 and 6.1.1.4'
Fe Fe 0.3463 0.8444 'International Tables Vol C Tables 4.2.6.8 and 6.1.1.4'
N N 0.0061 0.0033 'International Tables Vol C Tables 4.2.6.8 and 6.1.1.4'
O O 0.0106 0.0060 'International Tables Vol C Tables 4.2.6.8 and 6.1.1.4'
S S 0.1246 0.1234 'International Tables Vol C Tables 4.2.6.8 and 6.1.1.4'
W W -0.8490 6.8722 'International Tables Vol C Tables 4.2.6.8 and 6.1.1.4'

loop_
_geom_angle_atom_site_label_1
_geom_angle_atom_site_label_2
_geom_angle_atom_site_label_3
_geom_angle
_geom_angle_site_symmetry_1
_geom_angle_site_symmetry_3
_geom_angle_publ_flag
Cu2 W1 Cu1 66.988(11) 4_576 . ?
S3 W1 Cu2 52.900(18) 4_576 4_576 ?
S3 W1 Cu1 103.889(19) 4_576 . ?
S3 W1 S1 104.75(2) 4_576 . ?
S3 W1 N2 85.96(5) 4_576 . ?
S3 W1 N6 160.45(6) 4_576 . ?
S3 W1 N4 86.81(5) 4_576 . ?
S1 W1 Cu2 52.363(18) . 4_576 ?
S1 W1 Cu1 52.168(17) . . ?
S2 W1 Cu2 104.956(19) . 4_576 ?
S2 W1 Cu1 52.735(18) . . ?
S2 W1 S3 101.30(2) . 4_576 ?
S2 W1 S1 104.12(2) . . ?
S2 W1 N2 84.65(5) . . ?
S2 W1 N6 89.98(5) . . ?
S2 W1 N4 163.48(5) . . ?
N2 W1 Cu2 138.69(5) . 4_576 ?
N2 W1 Cu1 137.24(5) . . ?
N2 W1 S1 164.22(5) . . ?
N2 W1 N6 79.20(7) . . ?
N2 W1 N4 81.57(7) . . ?
N6 W1 Cu2 139.36(5) . 4_576 ?
N6 W1 Cu1 95.65(5) . . ?
N6 W1 S1 87.60(5) . . ?
N6 W1 N4 78.54(7) . . ?
N4 W1 Cu2 91.44(5) . 4_576 ?
N4 W1 Cu1 139.52(5) . . ?
N4 W1 S1 87.41(5) . . ?
W1 Cu2 Cu1 56.790(10) 4_675 4_675 ?
S3 Cu2 W1 55.155(19) . 4_675 ?
S3 Cu2 Cu1 97.59(2) . 4_675 ?
S3 Cu2 S1 112.51(3) . 4_675 ?
S1 Cu2 W1 57.945(18) 4_675 4_675 ?
S1 Cu2 Cu1 49.072(19) 4_675 4_675 ?
N14 Cu2 W1 177.84(7) . 4_675 ?
N14 Cu2 Cu1 125.25(7) . 4_675 ?
N14 Cu2 S3 122.98(8) . . ?
N14 Cu2 S1 123.69(7) . 4_675 ?
W1 Cu1 Cu2 56.221(10) . 4_576 ?
S1 Cu1 W1 57.638(19) . . ?
S1 Cu1 Cu2 49.02(2) . 4_576 ?
S2 Cu1 W1 54.562(18) . . ?
S2 Cu1 Cu2 97.76(2) . 4_576 ?
S2 Cu1 S1 111.30(3) . . ?
N7 Cu1 W1 167.77(7) . . ?
N7 Cu1 Cu2 123.44(7) . 4_576 ?
N7 Cu1 S1 132.91(7) . . ?
N7 Cu1 S2 115.74(7) . . ?
N11 Fe1 N12 121.64(9) . . ?
N11 Fe1 N13 86.71(9) . . ?
N11 Fe1 N10 77.85(9) . . ?
N11 Fe1 N8 145.56(9) . . ?
N9 Fe1 N11 86.24(8) . . ?
N9 Fe1 N12 145.82(9) . . ?
N9 Fe1 N13 85.35(9) . . ?
N9 Fe1 N10 120.99(9) . . ?
N9 Fe1 N8 77.43(9) . . ?
N12 Fe1 N13 77.74(9) . . ?
N12 Fe1 N10 86.59(9) . . ?
N12 Fe1 N8 86.29(9) . . ?
N13 Fe1 N10 147.86(9) . . ?
N8 Fe1 N13 121.31(9) . . ?
N8 Fe1 N10 84.87(9) . . ?
Cu2 S3 W1 71.95(2) . 4_675 ?
Cu2 S1 W1 69.69(2) 4_576 . ?
Cu2 S1 Cu1 81.91(2) 4_576 . ?
Cu1 S1 W1 70.19(2) . . ?
Cu1 S2 W1 72.70(2) . . ?
N9 O4 B3 112.15(18) . . ?
N11 O5 B3 112.08(19) . . ?
N12 O2 B2 112.13(18) . . ?
N13 O6 B3 111.34(19) . . ?
N10 O3 B2 110.90(19) . . ?
N8 O1 B2 111.76(19) . . ?
O5 N11 Fe1 123.72(15) . . ?
C32 N11 Fe1 119.34(17) . . ?
C32 N11 O5 116.3(2) . . ?
O4 N9 Fe1 123.53(14) . . ?
C38 N9 Fe1 119.37(14) . . ?
C38 N9 O4 116.48(17) . . ?
O2 N12 Fe1 123.63(15) . . ?
C21 N12 Fe1 119.20(17) . . ?
C21 N12 O2 116.0(2) . . ?
O6 N13 Fe1 124.06(15) . . ?
C26 N13 Fe1 119.32(18) . . ?
C26 N13 O6 116.1(2) . . ?
N6 N5 B1 120.78(19) . . ?
C2 N5 N6 110.4(2) . . ?
C2 N5 B1 128.7(2) . . ?
O3 N10 Fe1 124.23(16) . . ?
C27 N10 Fe1 118.65(18) . . ?
C27 N10 O3 116.4(2) . . ?
C41 N14 Cu2 121.16(19) . . ?
C41 N14 C42 118.2(2) . . ?
C42 N14 Cu2 120.6(2) . . ?
N1 N2 W1 122.58(14) . . ?
C9 N2 W1 131.38(17) . . ?
C9 N2 N1 106.03(19) . . ?
O1 N8 Fe1 123.71(15) . . ?
C33 N8 Fe1 119.78(18) . . ?
C33 N8 O1 115.8(2) . . ?
N5 N6 W1 121.75(15) . . ?
C4 N6 W1 129.63(14) . . ?
C4 N6 N5 108.62(18) . . ?
C44 O7 C45 110.8(3) . . ?
N2 N1 B1 119.98(19) . . ?
C7 N1 N2 110.7(2) . . ?
C7 N1 B1 129.2(2) . . ?
N3 N4 W1 120.64(14) . . ?
C14 N4 W1 133.30(17) . . ?
C14 N4 N3 105.47(19) . . ?
N4 N3 B1 120.80(19) . . ?
C12 N3 N4 110.6(2) . . ?
C12 N3 B1 128.6(2) . . ?
C16 N7 Cu1 121.4(2) . . ?
C16 N7 C20 117.2(2) . . ?
C20 N7 Cu1 119.5(2) . . ?
N9 C38 C37 125.87(15) . . ?
N9 C38 C33 112.46(14) . . ?
C33 C38 C37 121.65(14) . . ?
C38 C37 H37A 110.2 . . ?
C38 C37 H37B 110.2 . . ?
C38 C37 H37C 109.5 . . ?
C38 C37 H37D 109.5 . . ?
C38 C37 C36A 107.61(9) . . ?
H37A C37 H37B 108.5 . . ?
H37C C37 H37D 108.1 . . ?
C36A C37 H37A 110.2 . . ?
C36A C37 H37B 110.2 . . ?
C36B C37 C38 110.75(18) . . ?
C36B C37 H37C 109.5 . . ?
C36B C37 H37D 109.5 . . ?
N11 C32 C27 111.8(2) . . ?
N11 C32 C31 125.6(2) . . ?
C27 C32 C31 122.6(2) . . ?
N8 C33 C38 110.5(2) . . ?
N8 C33 C34 126.6(2) . . ?
C38 C33 C34 122.8(2) . . ?
N10 C27 C32 112.1(2) . . ?
N10 C27 C28 125.2(2) . . ?
C32 C27 C28 122.8(2) . . ?
C27 C28 H28A 109.6 . . ?
C27 C28 H28B 109.6 . . ?
C27 C28 H28C 109.6 . . ?
C27 C28 H28D 109.6 . . ?
C27 C28 C29A 110.1(3) . . ?
C27 C28 C29B 110.2(3) . . ?
H28A C28 H28B 108.2 . . ?
H28C C28 H28D 108.1 . . ?
C29A C28 H28A 109.6 . . ?
C29A C28 H28B 109.6 . . ?
C29B C28 H28C 109.6 . . ?
C29B C28 H28D 109.6 . . ?
C41 C40 H40 119.8 . . ?
C41 C40 C39 120.3(3) . . ?
C39 C40 H40 119.8 . . ?
N14 C41 C40 122.7(3) . . ?
N14 C41 H41 118.7 . . ?
C40 C41 H41 118.7 . . ?
N13 C26 C21 111.1(2) . . ?
N13 C26 C25 126.1(2) . . ?
C21 C26 C25 122.8(2) . . ?
N2 C9 C10 125.6(2) . . ?
N2 C9 C8 109.2(2) . . ?
C8 C9 C10 125.2(2) . . ?
C9 C10 H10A 109.5 . . ?
C9 C10 H10B 109.5 . . ?
C9 C10 H10C 109.5 . . ?
H10A C10 H10B 109.5 . . ?
H10A C10 H10C 109.5 . . ?
H10B C10 H10C 109.5 . . ?
C33 C34 H34C 109.6 . . ?
C33 C34 H34D 109.6 . . ?
C33 C34 H34A 109.3 . . ?
C33 C34 H34B 109.3 . . ?
C33 C34 C35B 110.2(3) . . ?
C33 C34 C35A 111.5(3) . . ?
H34C C34 H34D 108.1 . . ?
H34A C34 H34B 108.0 . . ?
C35B C34 H34C 109.6 . . ?
C35B C34 H34D 109.6 . . ?
C35A C34 H34A 109.3 . . ?
C35A C34 H34B 109.3 . . ?
C40 C39 C23 116.6(2) . . ?
C40 C39 B3 123.0(2) . . ?
C23 C39 B3 120.3(2) . . ?
C9 C8 H8 126.5 . . ?
C7 C8 C9 107.0(2) . . ?
C7 C8 H8 126.5 . . ?
N5 C2 C1 122.8(2) . . ?
N5 C2 C3 109.7(2) . . ?
C3 C2 C1 127.5(2) . . ?
C14 C13 H13 126.5 . . ?
C12 C13 H13 126.5 . . ?
C12 C13 C14 107.1(2) . . ?
N1 C7 C8 107.0(2) . . ?
N1 C7 C6 124.2(2) . . ?
C8 C7 C6 128.8(2) . . ?
N4 C14 C13 109.3(2) . . ?
N4 C14 C15 126.0(2) . . ?
C13 C14 C15 124.7(2) . . ?
C32 C31 H31C 110.0 . . ?
C32 C31 H31D 110.0 . . ?
C32 C31 H31A 109.1 . . ?
C32 C31 H31B 109.1 . . ?
C32 C31 C30B 108.5(3) . . ?
C32 C31 C30A 112.4(3) . . ?
H31C C31 H31D 108.4 . . ?
H31A C31 H31B 107.9 . . ?
C30B C31 H31C 110.0 . . ?
C30B C31 H31D 110.0 . . ?
C30A C31 H31A 109.1 . . ?
C30A C31 H31B 109.1 . . ?
N3 C12 C13 107.6(2) . . ?
N3 C12 C11 122.3(2) . . ?
C13 C12 C11 130.1(2) . . ?
N12 C21 C26 112.2(2) . . ?
N12 C21 C22 125.7(2) . . ?
C26 C21 C22 122.0(2) . . ?
C2 C1 H1A 109.5 . . ?
C2 C1 H1B 109.5 . . ?
C2 C1 H1C 109.5 . . ?
H1A C1 H1B 109.5 . . ?
H1A C1 H1C 109.5 . . ?
H1B C1 H1C 109.5 . . ?
C39 C23 H23 120.0 . . ?
C42 C23 C39 120.0(3) . . ?
C42 C23 H23 120.0 . . ?
C2 C3 H3 127.2 . . ?
C2 C3 C4 105.6(2) . . ?
C4 C3 H3 127.2 . . ?
C26 C25 H25A 108.4 . . ?
C26 C25 H25B 108.4 . . ?
C26 C25 H25C 110.2 . . ?
C26 C25 H25D 110.2 . . ?
C26 C25 C24B 107.6(3) . . ?
H25A C25 H25B 107.5 . . ?
H25C C25 H25D 108.5 . . ?
C24A C25 C26 115.5(4) . . ?
C24A C25 H25A 108.4 . . ?
C24A C25 H25B 108.4 . . ?
C24B C25 H25C 110.2 . . ?
C24B C25 H25D 110.2 . . ?
C12 C11 H11A 109.5 . . ?
C12 C11 H11B 109.5 . . ?
C12 C11 H11C 109.5 . . ?
H11A C11 H11B 109.5 . . ?
H11A C11 H11C 109.5 . . ?
H11B C11 H11C 109.5 . . ?
C14 C15 H15A 109.5 . . ?
C14 C15 H15B 109.5 . . ?
C14 C15 H15C 109.5 . . ?
H15A C15 H15B 109.5 . . ?
H15A C15 H15C 109.5 . . ?
H15B C15 H15C 109.5 . . ?
C18 C17 H17 120.1 . . ?
C18 C17 C16 119.8(3) . . ?
C16 C17 H17 120.1 . . ?
C17 C18 C19 116.7(3) . . ?
C17 C18 B2 121.7(2) . . ?
C19 C18 B2 121.3(2) . . ?
N6 C4 C3 105.59(18) . . ?
N6 C4 C5 129.65(19) . . ?
C5 C4 C3 124.8(2) . . ?
N7 C16 C17 123.1(3) . . ?
N7 C16 H16 118.5 . . ?
C17 C16 H16 118.5 . . ?
C21 C22 H22C 109.0 . . ?
C21 C22 H22D 109.0 . . ?
C21 C22 H22A 110.4 . . ?
C21 C22 H22B 110.4 . . ?
C21 C22 C23A 106.6(3) . . ?
H22C C22 H22D 107.8 . . ?
H22A C22 H22B 108.6 . . ?
C23B C22 C21 113.0(3) . . ?
C23B C22 H22C 109.0 . . ?
C23B C22 H22D 109.0 . . ?
C23A C22 H22A 110.4 . . ?
C23A C22 H22B 110.4 . . ?
N14 C42 C23 122.2(3) . . ?
N14 C42 H42 118.9 . . ?
C23 C42 H42 118.9 . . ?
N7 C20 H20 118.4 . . ?
N7 C20 C19 123.1(3) . . ?
C19 C20 H20 118.4 . . ?
C4 C5 H5A 109.5 . . ?
C4 C5 H5B 109.5 . . ?
C4 C5 H5C 109.5 . . ?
H5A C5 H5B 109.5 . . ?
H5A C5 H5C 109.5 . . ?
H5B C5 H5C 109.5 . . ?
O4 B3 C39 106.5(2) . . ?
O5 B3 O4 111.0(2) . . ?
O5 B3 O6 111.6(2) . . ?
O5 B3 C39 108.9(2) . . ?
O6 B3 O4 109.0(2) . . ?
O6 B3 C39 109.7(2) . . ?
C18 C19 H19 120.0 . . ?
C20 C19 C18 120.0(3) . . ?
C20 C19 H19 120.0 . . ?
C7 C6 H6A 109.5 . . ?
C7 C6 H6B 109.5 . . ?
C7 C6 H6C 109.5 . . ?
H6A C6 H6B 109.5 . . ?
H6A C6 H6C 109.5 . . ?
H6B C6 H6C 109.5 . . ?
O7 C45 H45A 110.3 . . ?
O7 C45 H45B 110.3 . . ?
O7 C45 C46 107.2(3) . . ?
H45A C45 H45B 108.5 . . ?
C46 C45 H45A 110.3 . . ?
C46 C45 H45B 110.3 . . ?
O7 C44 H44A 110.9 . . ?
O7 C44 H44B 110.9 . . ?
O7 C44 C43 104.1(4) . . ?
H44A C44 H44B 109.0 . . ?
C43 C44 H44A 110.9 . . ?
C43 C44 H44B 110.9 . . ?
O2 B2 C18 105.2(2) . . ?
O3 B2 O2 111.8(2) . . ?
O3 B2 C18 110.9(2) . . ?
O1 B2 O2 110.9(2) . . ?
O1 B2 O3 110.4(2) . . ?
O1 B2 C18 107.3(2) . . ?
C44 C43 H43A 109.5 . . ?
C44 C43 H43B 109.5 . . ?
C44 C43 H43C 109.5 . . ?
H43A C43 H43B 109.5 . . ?
H43A C43 H43C 109.5 . . ?
H43B C43 H43C 109.5 . . ?
C45 C46 H46A 109.5 . . ?
C45 C46 H46B 109.5 . . ?
C45 C46 H46C 109.5 . . ?
H46A C46 H46B 109.5 . . ?
H46A C46 H46C 109.5 . . ?
H46B C46 H46C 109.5 . . ?
C37 C36A H36A 109.2 . . ?
C37 C36A H36B 109.2 . . ?
H36A C36A H36B 107.9 . . ?
C35A C36A C37 112.2(2) . . ?
C35A C36A H36A 109.2 . . ?
C35A C36A H36B 109.2 . . ?
N5 B1 H1 110.1 . . ?
N1 B1 N5 108.97(19) . . ?
N1 B1 N3 109.0(2) . . ?
N1 B1 H1 110.1 . . ?
N3 B1 N5 108.6(2) . . ?
N3 B1 H1 110.1 . . ?
C28 C29A H29A 108.7 . . ?
C28 C29A H29B 108.7 . . ?
H29A C29A H29B 107.6 . . ?
C30A C29A C28 114.3(5) . . ?
C30A C29A H29A 108.7 . . ?
C30A C29A H29B 108.7 . . ?
C34 C35B H35A 109.1 . . ?
C34 C35B H35B 109.1 . . ?
H35A C35B H35B 107.8 . . ?
C36B C35B C34 112.6(4) . . ?
C36B C35B H35A 109.1 . . ?
C36B C35B H35B 109.1 . . ?
C22 C23B H23A 109.9 . . ?
C22 C23B H23B 109.9 . . ?
C22 C23B C24B 108.7(4) . . ?
H23A C23B H23B 108.3 . . ?
C24B C23B H23A 109.9 . . ?
C24B C23B H23B 109.9 . . ?
C31 C30B H30A 109.5 . . ?
C31 C30B H30B 109.5 . . ?
C31 C30B C29B 110.7(3) . . ?
H30A C30B H30B 108.1 . . ?
C29B C30B H30A 109.5 . . ?
C29B C30B H30B 109.5 . . ?
C25 C24A H24A 110.8 . . ?
C25 C24A H24B 110.8 . . ?
C25 C24A C23A 104.8(5) . . ?
H24A C24A H24B 108.9 . . ?
C23A C24A H24A 110.8 . . ?
C23A C24A H24B 110.8 . . ?
F1B B4 F4 110.5(2) . . ?
F1B B4 F2 117.9(3) . . ?
F2 B4 F4 110.6(3) . . ?
F3B B4 F1B 114.6(3) . . ?
F3B B4 F4 106.6(2) . . ?
F3B B4 F2 95.4(3) . . ?
C54 O8 C55 150.9(5) . . ?
O8 C54 H54A 101.8 . . ?
O8 C54 H54B 101.8 . . ?
O8 C54 C53 140.8(5) . . ?
H54A C54 H54B 104.7 . . ?
C53 C54 H54A 101.8 . . ?
C53 C54 H54B 101.8 . . ?
C54 C53 H53A 109.5 . . ?
C54 C53 H53B 109.5 . . ?
C54 C53 H53C 109.5 . . ?
H53A C53 H53B 109.5 . . ?
H53A C53 H53C 109.5 . . ?
H53B C53 H53C 109.5 . . ?
H51A C51 H51B 109.5 . . ?
H51A C51 H51C 109.5 . . ?
H51B C51 H51C 109.5 . . ?
C52 C51 H51A 109.5 . . ?
C52 C51 H51B 109.5 . . ?
C52 C51 H51C 109.5 . . ?
N17 C52 C51 173.33(7) . . ?
C22 C23A H23C 108.3 . . ?
C22 C23A H23D 108.3 . . ?
C24A C23A C22 115.9(5) . . ?
C24A C23A H23C 108.3 . . ?
C24A C23A H23D 108.3 . . ?
H23C C23A H23D 107.4 . . ?
C25 C24B H24C 108.6 . . ?
C25 C24B H24D 108.6 . . ?
C23B C24B C25 114.5(4) . . ?
C23B C24B H24C 108.6 . . ?
C23B C24B H24D 108.6 . . ?
H24C C24B H24D 107.6 . . ?
C28 C29B C30B 109.9(3) . . ?
C28 C29B H29C 109.7 . . ?
C28 C29B H29D 109.7 . . ?
C30B C29B H29C 109.7 . . ?
C30B C29B H29D 109.7 . . ?
H29C C29B H29D 108.2 . . ?
C31 C30A H30C 108.7 . . ?
C31 C30A H30D 108.7 . . ?
C29A C30A C31 114.1(5) . . ?
C29A C30A H30C 108.7 . . ?
C29A C30A H30D 108.7 . . ?
H30C C30A H30D 107.6 . . ?
C34 C35A C36A 109.3(4) . . ?
C34 C35A H35C 109.8 . . ?
C34 C35A H35D 109.8 . . ?
C36A C35A H35C 109.8 . . ?
C36A C35A H35D 109.8 . . ?
H35C C35A H35D 108.3 . . ?
C37 C36B H36C 109.0 . . ?
C37 C36B H36D 109.0 . . ?
C35B C36B C37 112.8(3) . . ?
C35B C36B H36C 109.0 . . ?
C35B C36B H36D 109.0 . . ?
H36C C36B H36D 107.8 . . ?
O8 C55 H55A 106.1 . . ?
O8 C55 H55B 106.1 . . ?
O8 C55 C56 125.0(9) . . ?
H55A C55 H55B 106.3 . . ?
C56 C55 H55A 106.1 . . ?
C56 C55 H55B 106.1 . . ?
H50A C50 H50B 109.5 . . ?
H50A C50 H50C 109.5 . . ?
H50B C50 H50C 109.5 . . ?
C49 C50 H50A 109.5 . . ?
C49 C50 H50B 109.5 . . ?
C49 C50 H50C 109.5 . . ?
N16 C49 C50 169.8(6) . . ?
C55 C56 H56A 109.5 . . ?
C55 C56 H56B 109.5 . . ?
C55 C56 H56C 109.5 . . ?
H56A C56 H56B 109.5 . . ?
H56A C56 H56C 109.5 . . ?
H56B C56 H56C 109.5 . . ?

loop_
_geom_bond_atom_site_label_1
_geom_bond_atom_site_label_2
_geom_bond_distance
_geom_bond_site_symmetry_2
_geom_bond_publ_flag
W1 Cu2 2.6003(3) 4_576 ?
W1 Cu1 2.6175(4) . ?
W1 S3 2.2447(7) 4_576 ?
W1 S1 2.3499(6) . ?
W1 S2 2.2336(6) . ?
W1 N2 2.2597(19) . ?
W1 N6 2.275(2) . ?
W1 N4 2.3021(19) . ?
Cu2 Cu1 2.8795(5) 4_675 ?
Cu2 S3 2.1814(7) . ?
Cu2 S1 2.1957(7) 4_675 ?
Cu2 N14 1.921(2) . ?
Cu1 S1 2.1973(7) . ?
Cu1 S2 2.1818(7) . ?
Cu1 N7 1.930(2) . ?
Fe1 N11 1.906(2) . ?
Fe1 N9 1.906(2) . ?
Fe1 N12 1.912(2) . ?
Fe1 N13 1.917(2) . ?
Fe1 N10 1.922(2) . ?
Fe1 N8 1.916(2) . ?
O4 N9 1.379(3) . ?
O4 B3 1.498(3) . ?
O5 N11 1.374(3) . ?
O5 B3 1.486(3) . ?
O2 N12 1.367(3) . ?
O2 B2 1.497(4) . ?
O6 N13 1.379(3) . ?
O6 B3 1.486(4) . ?
O3 N10 1.382(3) . ?
O3 B2 1.481(4) . ?
O1 N8 1.378(3) . ?
O1 B2 1.475(3) . ?
N11 C32 1.301(3) . ?
N9 C38 1.288(2) . ?
N12 C21 1.293(3) . ?
N13 C26 1.304(3) . ?
N5 N6 1.370(3) . ?
N5 C2 1.339(3) . ?
N5 B1 1.537(3) . ?
N10 C27 1.301(3) . ?
N14 C41 1.336(4) . ?
N14 C42 1.341(4) . ?
N2 N1 1.381(3) . ?
N2 C9 1.351(3) . ?
N8 C33 1.297(3) . ?
N6 C4 1.353(3) . ?
O7 C45 1.434(5) . ?
O7 C44 1.411(5) . ?
N1 C7 1.343(3) . ?
N1 B1 1.523(3) . ?
N4 N3 1.381(3) . ?
N4 C14 1.356(3) . ?
N3 C12 1.338(3) . ?
N3 B1 1.529(3) . ?
N7 C16 1.324(4) . ?
N7 C20 1.357(4) . ?
C38 C37 1.5296(6) . ?
C38 C33 1.440(3) . ?
C37 H37A 0.9900 . ?
C37 H37B 0.9900 . ?
C37 H37C 0.9900 . ?
C37 H37D 0.9900 . ?
C37 C36A 1.5301(7) . ?
C37 C36B 1.512(5) . ?
C32 C27 1.431(4) . ?
C32 C31 1.496(4) . ?
C33 C34 1.490(4) . ?
C27 C28 1.491(4) . ?
C28 H28A 0.9900 . ?
C28 H28B 0.9900 . ?
C28 H28C 0.9900 . ?
C28 H28D 0.9900 . ?
C28 C29A 1.602(8) . ?
C28 C29B 1.501(6) . ?
C40 H40 0.9500 . ?
C40 C41 1.385(4) . ?
C40 C39 1.389(4) . ?
C41 H41 0.9500 . ?
C26 C21 1.440(4) . ?
C26 C25 1.494(4) . ?
C9 C10 1.495(4) . ?
C9 C8 1.393(4) . ?
C10 H10A 0.9800 . ?
C10 H10B 0.9800 . ?
C10 H10C 0.9800 . ?
C34 H34C 0.9900 . ?
C34 H34D 0.9900 . ?
C34 H34A 0.9900 . ?
C34 H34B 0.9900 . ?
C34 C35B 1.554(5) . ?
C34 C35A 1.495(5) . ?
C39 C23 1.399(4) . ?
C39 B3 1.595(4) . ?
C8 H8 0.9500 . ?
C8 C7 1.381(4) . ?
C2 C1 1.501(4) . ?
C2 C3 1.348(4) . ?
C13 H13 0.9500 . ?
C13 C14 1.388(4) . ?
C13 C12 1.366(4) . ?
C7 C6 1.490(4) . ?
C14 C15 1.493(4) . ?
C31 H31C 0.9900 . ?
C31 H31D 0.9900 . ?
C31 H31A 0.9900 . ?
C31 H31B 0.9900 . ?
C31 C30B 1.505(6) . ?
C31 C30A 1.551(8) . ?
C12 C11 1.491(4) . ?
C21 C22 1.499(4) . ?
C1 H1A 0.9800 . ?
C1 H1B 0.9800 . ?
C1 H1C 0.9800 . ?
C23 H23 0.9500 . ?
C23 C42 1.392(4) . ?
C3 H3 0.9500 . ?
C3 C4 1.499(2) . ?
C25 H25A 0.9900 . ?
C25 H25B 0.9900 . ?
C25 H25C 0.9900 . ?
C25 H25D 0.9900 . ?
C25 C24A 1.451(8) . ?
C25 C24B 1.570(6) . ?
C11 H11A 0.9800 . ?
C11 H11B 0.9800 . ?
C11 H11C 0.9800 . ?
C15 H15A 0.9800 . ?
C15 H15B 0.9800 . ?
C15 H15C 0.9800 . ?
C17 H17 0.9500 . ?
C17 C18 1.390(4) . ?
C17 C16 1.395(4) . ?
C18 C19 1.394(4) . ?
C18 B2 1.619(4) . ?
C4 C5 1.446(4) . ?
C16 H16 0.9500 . ?
C22 H22C 0.9900 . ?
C22 H22D 0.9900 . ?
C22 H22A 0.9900 . ?
C22 H22B 0.9900 . ?
C22 C23B 1.441(6) . ?
C22 C23A 1.631(7) . ?
C42 H42 0.9500 . ?
C20 H20 0.9500 . ?
C20 C19 1.372(4) . ?
C5 H5A 0.9800 . ?
C5 H5B 0.9800 . ?
C5 H5C 0.9800 . ?
C19 H19 0.9500 . ?
C6 H6A 0.9800 . ?
C6 H6B 0.9800 . ?
C6 H6C 0.9800 . ?
C45 H45A 0.9900 . ?
C45 H45B 0.9900 . ?
C45 C46 1.483(6) . ?
C44 H44A 0.9900 . ?
C44 H44B 0.9900 . ?
C44 C43 1.574(8) . ?
C43 H43A 0.9800 . ?
C43 H43B 0.9800 . ?
C43 H43C 0.9800 . ?
C46 H46A 0.9800 . ?
C46 H46B 0.9800 . ?
C46 H46C 0.9800 . ?
C36A H36A 0.9900 . ?
C36A H36B 0.9900 . ?
C36A C35A 1.509(5) . ?
B1 H1 1.0000 . ?
F1B B4 1.348(3) . ?
F4 B4 1.351(3) . ?
C29A H29A 0.9900 . ?
C29A H29B 0.9900 . ?
C29A C30A 1.414(11) . ?
C35B H35A 0.9900 . ?
C35B H35B 0.9900 . ?
C35B C36B 1.489(7) . ?
C23B H23A 0.9900 . ?
C23B H23B 0.9900 . ?
C23B C24B 1.520(7) . ?
C30B H30A 0.9900 . ?
C30B H30B 0.9900 . ?
C30B C29B 1.527(7) . ?
F2 B4 1.349(3) . ?
C24A H24A 0.9900 . ?
C24A H24B 0.9900 . ?
C24A C23A 1.554(9) . ?
B4 F3B 1.344(3) . ?
O8 C54 1.438(3) . ?
O8 C55 1.440(3) . ?
C54 H54A 0.9900 . ?
C54 H54B 0.9900 . ?
C54 C53 1.522(3) . ?
C53 H53A 0.9800 . ?
C53 H53B 0.9800 . ?
C53 H53C 0.9800 . ?
C51 H51A 0.9800 . ?
C51 H51B 0.9800 . ?
C51 H51C 0.9800 . ?
C51 C52 1.5306(6) . ?
N17 C52 1.1625(6) . ?
C23A H23C 0.9900 . ?
C23A H23D 0.9900 . ?
C24B H24C 0.9900 . ?
C24B H24D 0.9900 . ?
C29B H29C 0.9900 . ?
C29B H29D 0.9900 . ?
C30A H30C 0.9900 . ?
C30A H30D 0.9900 . ?
C35A H35C 0.9900 . ?
C35A H35D 0.9900 . ?
C36B H36C 0.9900 . ?
C36B H36D 0.9900 . ?
C55 H55A 0.9900 . ?
C55 H55B 0.9900 . ?
C55 C56 1.543(12) . ?
N16 C49 1.176(2) . ?
C50 H50A 0.9800 . ?
C50 H50B 0.9800 . ?
C50 H50C 0.9800 . ?
C50 C49 1.549(2) . ?
C56 H56A 0.9800 . ?
C56 H56B 0.9800 . ?
C56 H56C 0.9800 . ?

loop_
_geom_torsion_atom_site_label_1
_geom_torsion_atom_site_label_2
_geom_torsion_atom_site_label_3
_geom_torsion_atom_site_label_4
_geom_torsion
_geom_torsion_site_symmetry_1
_geom_torsion_site_symmetry_2
_geom_torsion_site_symmetry_3
_geom_torsion_site_symmetry_4
_geom_torsion_publ_flag
W1 N2 N1 C7 -179.54(16) . . . . ?
W1 N2 N1 B1 -1.8(3) . . . . ?
W1 N2 C9 C10 0.6(4) . . . . ?
W1 N2 C9 C8 179.04(16) . . . . ?
W1 N6 C4 C3 -179.70(15) . . . . ?
W1 N6 C4 C5 -0.7(4) . . . . ?
W1 N4 N3 C12 -171.52(16) . . . . ?
W1 N4 N3 B1 7.4(3) . . . . ?
W1 N4 C14 C13 170.33(17) . . . . ?
W1 N4 C14 C15 -7.9(4) . . . . ?
Cu2 N14 C41 C40 179.5(2) . . . . ?
Cu2 N14 C42 C23 -179.1(2) . . . . ?
Cu1 N7 C16 C17 -162.8(2) . . . . ?
Cu1 N7 C20 C19 162.2(3) . . . . ?
Fe1 N11 C32 C27 -5.6(3) . . . . ?
Fe1 N11 C32 C31 176.67(18) . . . . ?
Fe1 N9 C38 C37 175.50(11) . . . . ?
Fe1 N9 C38 C33 -6.2(2) . . . . ?
Fe1 N12 C21 C26 -7.1(3) . . . . ?
Fe1 N12 C21 C22 169.7(2) . . . . ?
Fe1 N13 C26 C21 -3.8(3) . . . . ?
Fe1 N13 C26 C25 177.2(2) . . . . ?
Fe1 N10 C27 C32 -4.0(3) . . . . ?
Fe1 N10 C27 C28 176.02(19) . . . . ?
Fe1 N8 C33 C38 -6.1(3) . . . . ?
Fe1 N8 C33 C34 172.0(2) . . . . ?
O4 N9 C38 C37 4.3(3) . . . . ?
O4 N9 C38 C33 -177.40(18) . . . . ?
O5 N11 C32 C27 -176.57(18) . . . . ?
O5 N11 C32 C31 5.7(3) . . . . ?
O2 N12 C21 C26 -175.1(2) . . . . ?
O2 N12 C21 C22 1.7(4) . . . . ?
O6 N13 C26 C21 -176.1(2) . . . . ?
O6 N13 C26 C25 5.0(4) . . . . ?
O3 N10 C27 C32 -174.81(19) . . . . ?
O3 N10 C27 C28 5.3(3) . . . . ?
O1 N8 C33 C38 -176.82(18) . . . . ?
O1 N8 C33 C34 1.3(4) . . . . ?
N11 O5 B3 O4 -54.1(3) . . . . ?
N11 O5 B3 O6 67.7(3) . . . . ?
N11 O5 B3 C39 -171.07(19) . . . . ?
N11 C32 C27 N10 6.0(3) . . . . ?
N11 C32 C27 C28 -174.1(2) . . . . ?
N11 C32 C31 C30B -166.5(3) . . . . ?
N11 C32 C31 C30A 163.8(4) . . . . ?
N9 O4 B3 O5 66.0(3) . . . . ?
N9 O4 B3 O6 -57.3(3) . . . . ?
N9 O4 B3 C39 -175.62(19) . . . . ?
N9 C38 C37 C36A -169.74(16) . . . . ?
N9 C38 C37 C36B 158.4(3) . . . . ?
N9 C38 C33 N8 7.6(3) . . . . ?
N9 C38 C33 C34 -170.6(2) . . . . ?
N12 O2 B2 O3 66.8(3) . . . . ?
N12 O2 B2 O1 -56.9(3) . . . . ?
N12 O2 B2 C18 -172.7(2) . . . . ?
N12 C21 C22 C23B -162.6(3) . . . . ?
N12 C21 C22 C23A 165.9(3) . . . . ?
N13 O6 B3 O4 68.1(2) . . . . ?
N13 O6 B3 O5 -54.9(3) . . . . ?
N13 O6 B3 C39 -175.63(19) . . . . ?
N13 C26 C21 N12 6.8(3) . . . . ?
N13 C26 C21 C22 -170.2(2) . . . . ?
N13 C26 C25 C24A 151.6(4) . . . . ?
N13 C26 C25 C24B -175.3(3) . . . . ?
N5 N6 C4 C3 -0.3(2) . . . . ?
N5 N6 C4 C5 178.7(2) . . . . ?
N5 C2 C3 C4 -0.2(3) . . . . ?
N10 O3 B2 O2 -56.6(3) . . . . ?
N10 O3 B2 O1 67.4(3) . . . . ?
N10 O3 B2 C18 -173.7(2) . . . . ?
N10 C27 C28 C29A 163.1(4) . . . . ?
N10 C27 C28 C29B -167.8(3) . . . . ?
N2 N1 C7 C8 0.7(3) . . . . ?
N2 N1 C7 C6 -179.2(2) . . . . ?
N2 N1 B1 N5 -57.7(3) . . . . ?
N2 N1 B1 N3 60.7(3) . . . . ?
N2 C9 C8 C7 0.3(3) . . . . ?
N8 O1 B2 O2 66.5(3) . . . . ?
N8 O1 B2 O3 -58.1(3) . . . . ?
N8 O1 B2 C18 -179.1(2) . . . . ?
N8 C33 C34 C35B 161.9(3) . . . . ?
N8 C33 C34 C35A -167.9(3) . . . . ?
N6 N5 C2 C1 -179.6(2) . . . . ?
N6 N5 C2 C3 0.0(3) . . . . ?
N6 N5 B1 N1 58.0(3) . . . . ?
N6 N5 B1 N3 -60.6(3) . . . . ?
N1 N2 C9 C10 -178.4(2) . . . . ?
N1 N2 C9 C8 0.1(3) . . . . ?
N4 N3 C12 C13 -0.7(3) . . . . ?
N4 N3 C12 C11 177.1(2) . . . . ?
N4 N3 B1 N5 54.7(3) . . . . ?
N4 N3 B1 N1 -63.9(3) . . . . ?
N3 N4 C14 C13 -0.5(3) . . . . ?
N3 N4 C14 C15 -178.8(2) . . . . ?
N7 C20 C19 C18 0.3(5) . . . . ?
C38 C37 C36A C35A -50.1(2) . . . . ?
C38 C37 C36B C35B 46.9(4) . . . . ?
C38 C33 C34 C35B -20.2(4) . . . . ?
C38 C33 C34 C35A 10.1(4) . . . . ?
C37 C38 C33 N8 -173.99(16) . . . . ?
C37 C38 C33 C34 7.8(3) . . . . ?
C37 C36A C35A C34 70.8(4) . . . . ?
C32 C27 C28 C29A -16.8(4) . . . . ?
C32 C27 C28 C29B 12.3(4) . . . . ?
C32 C31 C30B C29B -51.3(4) . . . . ?
C32 C31 C30A C29A 41.3(7) . . . . ?
C33 C38 C37 C36A 12.07(18) . . . . ?
C33 C38 C37 C36B -19.8(3) . . . . ?
C33 C34 C35B C36B 47.0(4) . . . . ?
C33 C34 C35A C36A -46.6(5) . . . . ?
C27 C32 C31 C30B 16.0(3) . . . . ?
C27 C32 C31 C30A -13.7(4) . . . . ?
C27 C28 C29A C30A 44.4(7) . . . . ?
C27 C28 C29B C30B -47.0(4) . . . . ?
C28 C29A C30A C31 -57.9(8) . . . . ?
C40 C39 C23 C42 1.5(4) . . . . ?
C40 C39 B3 O4 -114.1(3) . . . . ?
C40 C39 B3 O5 5.6(3) . . . . ?
C40 C39 B3 O6 128.0(3) . . . . ?
C41 N14 C42 C23 -0.2(4) . . . . ?
C41 C40 C39 C23 -1.1(4) . . . . ?
C41 C40 C39 B3 175.6(3) . . . . ?
C26 C21 C22 C23B 14.0(4) . . . . ?
C26 C21 C22 C23A -17.6(4) . . . . ?
C26 C25 C24A C23A 51.2(5) . . . . ?
C26 C25 C24B C23B -42.8(4) . . . . ?
C9 N2 N1 C7 -0.4(3) . . . . ?
C9 N2 N1 B1 177.3(2) . . . . ?
C9 C8 C7 N1 -0.6(3) . . . . ?
C9 C8 C7 C6 179.3(3) . . . . ?
C10 C9 C8 C7 178.8(2) . . . . ?
C34 C35B C36B C37 -63.3(5) . . . . ?
C39 C40 C41 N14 0.1(4) . . . . ?
C39 C23 C42 N14 -0.8(5) . . . . ?
C2 N5 N6 W1 179.65(15) . . . . ?
C2 N5 N6 C4 0.2(3) . . . . ?
C2 N5 B1 N1 -119.8(3) . . . . ?
C2 N5 B1 N3 121.6(2) . . . . ?
C2 C3 C4 N6 0.3(3) . . . . ?
C2 C3 C4 C5 -178.7(2) . . . . ?
C7 N1 B1 N5 119.6(3) . . . . ?
C7 N1 B1 N3 -122.1(3) . . . . ?
C14 N4 N3 C12 0.8(3) . . . . ?
C14 N4 N3 B1 179.7(2) . . . . ?
C14 C13 C12 N3 0.3(3) . . . . ?
C14 C13 C12 C11 -177.3(3) . . . . ?
C31 C32 C27 N10 -176.2(2) . . . . ?
C31 C32 C27 C28 3.7(4) . . . . ?
C31 C30B C29B C28 70.7(5) . . . . ?
C12 N3 B1 N5 -126.6(3) . . . . ?
C12 N3 B1 N1 114.8(3) . . . . ?
C12 C13 C14 N4 0.1(3) . . . . ?
C12 C13 C14 C15 178.4(3) . . . . ?
C21 C26 C25 C24A -27.3(5) . . . . ?
C21 C26 C25 C24B 5.9(4) . . . . ?
C21 C22 C23B C24B -48.6(4) . . . . ?
C21 C22 C23A C24A 47.0(6) . . . . ?
C1 C2 C3 C4 179.4(2) . . . . ?
C23 C39 B3 O4 62.5(3) . . . . ?
C23 C39 B3 O5 -177.8(2) . . . . ?
C23 C39 B3 O6 -55.3(3) . . . . ?
C25 C26 C21 N12 -174.2(2) . . . . ?
C25 C26 C21 C22 8.8(4) . . . . ?
C25 C24A C23A C22 -64.7(6) . . . . ?
C17 C18 C19 C20 2.4(5) . . . . ?
C17 C18 B2 O2 -26.6(4) . . . . ?
C17 C18 B2 O3 94.5(3) . . . . ?
C17 C18 B2 O1 -144.8(3) . . . . ?
C18 C17 C16 N7 1.4(5) . . . . ?
C16 N7 C20 C19 -2.1(5) . . . . ?
C16 C17 C18 C19 -3.1(5) . . . . ?
C16 C17 C18 B2 171.0(3) . . . . ?
C22 C23B C24B C25 66.9(5) . . . . ?
C42 N14 C41 C40 0.6(4) . . . . ?
C20 N7 C16 C17 1.3(5) . . . . ?
B3 O4 N9 Fe1 -9.7(3) . . . . ?
B3 O4 N9 C38 161.1(2) . . . . ?
B3 O5 N11 Fe1 -11.7(3) . . . . ?
B3 O5 N11 C32 158.8(2) . . . . ?
B3 O6 N13 Fe1 -10.7(3) . . . . ?
B3 O6 N13 C26 161.1(2) . . . . ?
B3 C39 C23 C42 -175.3(3) . . . . ?
C19 C18 B2 O2 147.3(3) . . . . ?
C19 C18 B2 O3 -91.6(3) . . . . ?
C19 C18 B2 O1 29.1(4) . . . . ?
C45 O7 C44 C43 177.8(3) . . . . ?
C44 O7 C45 C46 -177.9(3) . . . . ?
B2 O2 N12 Fe1 -8.8(3) . . . . ?
B2 O2 N12 C21 158.6(2) . . . . ?
B2 O3 N10 Fe1 -8.3(3) . . . . ?
B2 O3 N10 C27 161.9(2) . . . . ?
B2 O1 N8 Fe1 -9.1(3) . . . . ?
B2 O1 N8 C33 161.1(2) . . . . ?
B2 C18 C19 C20 -171.8(3) . . . . ?
B1 N5 N6 W1 1.5(3) . . . . ?
B1 N5 N6 C4 -178.0(2) . . . . ?
B1 N5 C2 C1 -1.6(4) . . . . ?
B1 N5 C2 C3 178.0(2) . . . . ?
B1 N1 C7 C8 -176.8(2) . . . . ?
B1 N1 C7 C6 3.3(4) . . . . ?
B1 N3 C12 C13 -179.5(2) . . . . ?
B1 N3 C12 C11 -1.7(4) . . . . ?
C54 O8 C55 C56 57.1(18) . . . . ?
C55 O8 C54 C53 -175.6(10) . . . . ?
